data_4316740
loop_
_publ_author_name
'Ling-Chen Kang'
'Xin Chen'
'Hui-Sheng Wang'
'Yi-Zhi Li'
'You Song'
'Jing-Lin Zuo'
'Xiao-Zeng You'

_publ_section_title
;
 Syntheses, Structures, and Magnetic Properties of Two Kinds of Unique
 Heterometallic Chains with Mixed-Bridging Ligands of Tricyanometalate and
 Alkoxide
;
_journal_name_full 'Inorganic Chemistry'
_journal_page_first 9275
_journal_page_last 9282
_journal_paper_doi 10.1021/ic100861n
_journal_volume 49
_journal_year 2010
_chemical_formula_moiety 'C34 H44 B2 Cu2 Fe2 N20 O4, 2(C2 H3 N)'
_chemical_formula_sum 'C38 H50 B2 Cu2 Fe2 N22 O4'
_chemical_formula_weight 1139.42
_chemical_name_systematic
; 
 ? 
;
_space_group_IT_number 14
_symmetry_cell_setting monoclinic
_symmetry_space_group_name_Hall '-P 2ybc'
_symmetry_space_group_name_H-M 'P 1 21/c 1'
_atom_sites_solution_hydrogens geom
_atom_sites_solution_primary direct
_atom_sites_solution_secondary difmap
_audit_creation_method SHELXL-97
_cell_angle_alpha 90.00
_cell_angle_beta 115.731(5)
_cell_angle_gamma 90.00
_cell_formula_units_Z 4
_cell_length_a 20.2463(17)
_cell_length_b 10.0309(9)
_cell_length_c 27.3713(17)
_cell_measurement_reflns_used 5152
_cell_measurement_temperature 291(2)
_cell_measurement_theta_max 25.61
_cell_measurement_theta_min 2.19
_cell_volume 5007.6(7)
_computing_cell_refinement 'Bruker SMART'
_computing_data_collection 'Bruker SMART'
_computing_data_reduction 'Bruker SAINT'
_computing_molecular_graphics 'Bruker SHELXTL'
_computing_publication_material 'Bruker SHELXTL'
_computing_structure_refinement 'Bruker SHELXTL'
_computing_structure_solution 'Bruker SHELXTL'
_diffrn_ambient_temperature 291(2)
_diffrn_measured_fraction_theta_full 0.991
_diffrn_measured_fraction_theta_max 0.991
_diffrn_measurement_device_type 'CCD area detector'
_diffrn_measurement_method 'phi and omega scans'
_diffrn_radiation_monochromator graphite
_diffrn_radiation_source 'fine-focus sealed tube'
_diffrn_radiation_type MoK\a
_diffrn_radiation_wavelength 0.71073
_diffrn_reflns_av_R_equivalents 0.0416
_diffrn_reflns_av_sigmaI/netI 0.0468
_diffrn_reflns_limit_h_max 18
_diffrn_reflns_limit_h_min -24
_diffrn_reflns_limit_k_max 11
_diffrn_reflns_limit_k_min -12
_diffrn_reflns_limit_l_max 33
_diffrn_reflns_limit_l_min -18
_diffrn_reflns_number 26143
_diffrn_reflns_theta_full 26.00
_diffrn_reflns_theta_max 26.00
_diffrn_reflns_theta_min 2.19
_exptl_absorpt_coefficient_mu 1.468
_exptl_absorpt_correction_T_max 0.8435
_exptl_absorpt_correction_T_min 0.7884
_exptl_absorpt_correction_type multi-scan
_exptl_absorpt_process_details 'SADABS,2000; Bruker'
_exptl_crystal_colour Brown
_exptl_crystal_density_diffrn 1.511
_exptl_crystal_density_method 'not measured'
_exptl_crystal_description Block
_exptl_crystal_F_000 2336
_exptl_crystal_size_max 0.17
_exptl_crystal_size_mid 0.15
_exptl_crystal_size_min 0.12
_refine_diff_density_max 0.339
_refine_diff_density_min -0.614
_refine_diff_density_rms 0.076
_refine_ls_extinction_method none
_refine_ls_goodness_of_fit_ref 1.082
_refine_ls_hydrogen_treatment constr
_refine_ls_matrix_type full
_refine_ls_number_parameters 706
_refine_ls_number_reflns 9755
_refine_ls_number_restraints 0
_refine_ls_restrained_S_all 1.082
_refine_ls_R_factor_all 0.0686
_refine_ls_R_factor_gt 0.0515
_refine_ls_shift/su_max 0.000
_refine_ls_shift/su_mean 0.000
_refine_ls_structure_factor_coef Fsqd
_refine_ls_weighting_details 'calc w=1/[\s^2^(Fo^2^)+(0.0614P)^2^+1.9100P] where P=(Fo^2^+2Fc^2^)/3'
_refine_ls_weighting_scheme calc
_refine_ls_wR_factor_gt 0.1152
_refine_ls_wR_factor_ref 0.1200
_reflns_number_gt 7709
_reflns_number_total 9755
_reflns_threshold_expression >2sigma(I)
_cod_data_source_file ic100861n_si_002_2.cif
_cod_data_source_block 2
_cod_depositor_comments
;
The following automatic conversions were performed:

'_symmetry_cell_setting' value 'Monoclinic' changed to 'monoclinic'
according to the built-in table from CIF Core dictionary named
'cif_core.dic' version 2.4.1 from
2010-06-29.

'_exptl_absorpt_correction_type' value 'Multi-Scan'
changed to 'multi-scan' according to the built-in table from CIF Core
dictionary named 'cif_core.dic' version 2.4.1 from 2010-06-29.

Automatic conversion script
Id: cif_fix_values 1646 2011-03-28 12:23:43Z adriana 
;
_cod_original_sg_symbol_H-M 'P 21/c'
_cod_database_code 4316740

loop_
_symmetry_equiv_pos_as_xyz
'x, y, z'
'-x, y+1/2, -z+1/2'
'-x, -y, -z'
'x, -y-1/2, z-1/2'

loop_
_atom_site_label
_atom_site_type_symbol
_atom_site_fract_x
_atom_site_fract_y
_atom_site_fract_z
_atom_site_U_iso_or_equiv
_atom_site_adp_type
_atom_site_occupancy
_atom_site_symmetry_multiplicity
_atom_site_calc_flag
_atom_site_refinement_flags
_atom_site_disorder_assembly
_atom_site_disorder_group
Fe1 Fe 0.48448(3) 0.90879(5) 0.35635(2) 0.02931(12) Uani 1 1 d . . .
Fe2 Fe -0.03063(3) 0.29114(5) 0.37313(2) 0.03207(13) Uani 1 1 d . . .
Cu1 Cu 0.29206(2) 0.55632(4) 0.298509(17) 0.02974(11) Uani 1 1 d . A .
Cu2 Cu 0.11876(2) 0.44919(4) 0.279772(18) 0.03374(12) Uani 1 1 d . A .
B1 B 0.6362(2) 0.9298(4) 0.45458(19) 0.0389(10) Uani 1 1 d . . .
H1 H 0.6844 0.9361 0.4858 0.047 Uiso 1 1 d R . .
B2 B -0.1558(2) 0.4076(4) 0.39513(18) 0.0390(10) Uani 1 1 d . . .
H2 H -0.1956 0.4446 0.4023 0.047 Uiso 1 1 d R . .
C1 C 0.41722(18) 0.7623(3) 0.33448(15) 0.0302(7) Uani 1 1 d . . .
C2 C 0.4600(2) 0.9280(4) 0.28085(16) 0.0400(9) Uani 1 1 d . . .
C3 C 0.40458(19) 1.0275(3) 0.34699(15) 0.0327(8) Uani 1 1 d . . .
C4 C 0.01987(17) 0.3681(3) 0.33513(13) 0.0241(6) Uani 1 1 d . . .
C5 C 0.03700(18) 0.6365(3) 0.17055(14) 0.0286(7) Uani 1 1 d . . .
C6 C 0.0647(2) 0.2365(4) 0.42837(15) 0.0342(8) Uani 1 1 d . . .
C7 C 0.5488(2) 1.1821(4) 0.35355(16) 0.0400(9) Uani 1 1 d . . .
H7 H 0.5113 1.2102 0.3209 0.048 Uiso 1 1 calc R . .
C8 C 0.6101(2) 1.2573(4) 0.38558(17) 0.0455(10) Uani 1 1 d . . .
H8 H 0.6218 1.3429 0.3789 0.055 Uiso 1 1 calc R . .
C9 C 0.6490(2) 1.1780(4) 0.42889(16) 0.0422(9) Uani 1 1 d . . .
H9 H 0.6927 1.2017 0.4581 0.051 Uiso 1 1 calc R . .
C10 C 0.4661(2) 0.8359(4) 0.45790(17) 0.0398(9) Uani 1 1 d . . .
H10 H 0.4163 0.8160 0.4409 0.048 Uiso 1 1 calc R . .
C11 C 0.5101(2) 0.8271(4) 0.51275(17) 0.0443(9) Uani 1 1 d . . .
H11 H 0.4959 0.8014 0.5394 0.053 Uiso 1 1 calc R . .
C12 C 0.5779(2) 0.8632(4) 0.52015(15) 0.0397(9) Uani 1 1 d . . .
H12 H 0.6193 0.8666 0.5532 0.048 Uiso 1 1 calc R . .
C13 C 0.5854(2) 0.6979(4) 0.34327(16) 0.0368(8) Uani 1 1 d . . .
H13 H 0.5514 0.6596 0.3113 0.044 Uiso 1 1 calc R . .
C14 C 0.6575(2) 0.6582(4) 0.37054(17) 0.0443(9) Uani 1 1 d . . .
H14 H 0.6812 0.5916 0.3605 0.053 Uiso 1 1 calc R . .
C15 C 0.6868(2) 0.7381(4) 0.41557(17) 0.0437(9) Uani 1 1 d . . .
H15 H 0.7347 0.7339 0.4425 0.052 Uiso 1 1 calc R . .
C16 C -0.0731(2) 0.0840(4) 0.43587(17) 0.0429(9) Uani 1 1 d . . .
H16 H -0.0403 0.0181 0.4367 0.052 Uiso 1 1 calc R . .
C17 C -0.1221(2) 0.0738(4) 0.45882(17) 0.0476(10) Uani 1 1 d . . .
H17 H -0.1285 0.0012 0.4774 0.057 Uiso 1 1 calc R . .
C18 C -0.1585(2) 0.1912(5) 0.44861(17) 0.0486(10) Uani 1 1 d . . .
H18 H -0.1945 0.2148 0.4595 0.058 Uiso 1 1 calc R . .
C19 C 0.0216(2) 0.5554(4) 0.43264(15) 0.0379(8) Uani 1 1 d . . .
H19 H 0.0680 0.5558 0.4334 0.045 Uiso 1 1 calc R . .
C20 C -0.0064(2) 0.6546(4) 0.45299(17) 0.0462(10) Uani 1 1 d . . .
H20 H 0.0168 0.7333 0.4695 0.055 Uiso 1 1 calc R . .
C21 C -0.0740(2) 0.6148(4) 0.44414(15) 0.0389(9) Uani 1 1 d . . .
H21 H -0.1059 0.6609 0.4543 0.047 Uiso 1 1 calc R . .
C22 C -0.16057(19) 0.3387(3) 0.26502(14) 0.0337(8) Uani 1 1 d . . .
H22 H -0.1384 0.3084 0.2436 0.040 Uiso 1 1 calc R . .
C23 C -0.2319(2) 0.3847(4) 0.24544(15) 0.0417(9) Uani 1 1 d . . .
H23 H -0.2662 0.3909 0.2094 0.050 Uiso 1 1 calc R . .
C24 C -0.2411(2) 0.4190(4) 0.29021(17) 0.0447(9) Uani 1 1 d . . .
H24 H -0.2838 0.4539 0.2901 0.054 Uiso 1 1 calc R . .
C30 C 0.1294(2) 0.1601(4) 0.28752(17) 0.0470(10) Uani 1 1 d . A .
H30A H 0.1375 0.0782 0.2728 0.070 Uiso 1 1 calc R . .
H30B H 0.0923 0.1469 0.3000 0.070 Uiso 1 1 calc R . .
H30C H 0.1742 0.1877 0.3173 0.070 Uiso 1 1 calc R . .
C31 C 0.0298(2) 0.2339(4) 0.20827(17) 0.0482(10) Uani 1 1 d . A .
H31A H 0.0115 0.3013 0.1807 0.072 Uiso 1 1 calc R . .
H31B H 0.0005 0.2319 0.2280 0.072 Uiso 1 1 calc R . .
H31C H 0.0276 0.1486 0.1917 0.072 Uiso 1 1 calc R . .
C32 C 0.2040(2) 0.6726(3) 0.35037(16) 0.0397(9) Uani 1 1 d . . .
C35 C 0.2347(2) 0.3683(4) 0.42912(17) 0.0461(10) Uani 1 1 d . . .
H35A H 0.1876 0.3255 0.4143 0.069 Uiso 1 1 calc R . .
H35B H 0.2720 0.3044 0.4491 0.069 Uiso 1 1 calc R . .
H35C H 0.2440 0.4041 0.4002 0.069 Uiso 1 1 calc R . .
C36 C 0.2354(2) 0.4778(4) 0.46583(17) 0.0444(9) Uani 1 1 d . . .
C37 C 0.5337(2) 0.5136(4) 0.43101(18) 0.0515(11) Uani 1 1 d . . .
H37A H 0.4867 0.4717 0.4200 0.077 Uiso 1 1 calc R . .
H37B H 0.5605 0.4690 0.4143 0.077 Uiso 1 1 calc R . .
H37C H 0.5269 0.6055 0.4201 0.077 Uiso 1 1 calc R . .
C38 C 0.5732(2) 0.5057(5) 0.4878(2) 0.0525(11) Uani 1 1 d . . .
C25A C 0.3753(4) 0.3816(10) 0.2590(3) 0.044(2) Uani 0.619(14) 1 d P A 3
H25A H 0.3653 0.3169 0.2808 0.067 Uiso 0.619(14) 1 calc PR A 3
H25B H 0.4195 0.4288 0.2811 0.067 Uiso 0.619(14) 1 calc PR A 3
H25C H 0.3811 0.3371 0.2301 0.067 Uiso 0.619(14) 1 calc PR A 3
C26A C 0.3203(6) 0.5854(8) 0.2007(3) 0.051(2) Uani 0.619(14) 1 d P A 3
H26A H 0.3199 0.5443 0.1689 0.076 Uiso 0.619(14) 1 calc PR A 3
H26B H 0.3667 0.6281 0.2209 0.076 Uiso 0.619(14) 1 calc PR A 3
H26C H 0.2818 0.6504 0.1902 0.076 Uiso 0.619(14) 1 calc PR A 3
C27A C 0.2448(5) 0.4027(9) 0.2032(4) 0.0388(19) Uani 0.619(14) 1 d P A 3
H27A H 0.2579 0.3344 0.1839 0.047 Uiso 0.619(14) 1 calc PR A 3
H27B H 0.2070 0.4580 0.1766 0.047 Uiso 0.619(14) 1 calc PR A 3
C28A C 0.2154(8) 0.3380(13) 0.2387(6) 0.037(3) Uani 0.619(14) 1 d P A 3
H28A H 0.2491 0.2712 0.2628 0.045 Uiso 0.619(14) 1 calc PR A 3
C29A C 0.1373(5) 0.2821(8) 0.2060(4) 0.044(2) Uani 0.619(14) 1 d P A 3
H29A H 0.1079 0.3439 0.1777 0.052 Uiso 0.619(14) 1 calc PR A 3
H29B H 0.1393 0.1976 0.1895 0.052 Uiso 0.619(14) 1 calc PR A 3
C33A C 0.1860(7) 0.7889(16) 0.3771(7) 0.041(3) Uani 0.462(11) 1 d P B 1
H33A H 0.1481 0.8422 0.3496 0.049 Uiso 0.462(11) 1 calc PR B 1
H33B H 0.1667 0.7558 0.4016 0.049 Uiso 0.462(11) 1 calc PR B 1
C34A C 0.2498(4) 0.8738(8) 0.4075(3) 0.039(2) Uani 0.462(11) 1 d P B 1
H34A H 0.2902 0.8193 0.4308 0.058 Uiso 0.462(11) 1 calc PR B 1
H34B H 0.2379 0.9363 0.4291 0.058 Uiso 0.462(11) 1 calc PR B 1
H34C H 0.2631 0.9212 0.3826 0.058 Uiso 0.462(11) 1 calc PR B 1
C25B C 0.3837(8) 0.4489(18) 0.2471(6) 0.052(4) Uani 0.381(14) 1 d P A 4
H25D H 0.4037 0.3965 0.2796 0.078 Uiso 0.381(14) 1 calc PR A 4
H25E H 0.4123 0.5286 0.2523 0.078 Uiso 0.381(14) 1 calc PR A 4
H25F H 0.3850 0.3982 0.2177 0.078 Uiso 0.381(14) 1 calc PR A 4
C26B C 0.2764(9) 0.5837(12) 0.1887(5) 0.043(3) Uani 0.381(14) 1 d P A 4
H26D H 0.2799 0.5496 0.1571 0.065 Uiso 0.381(14) 1 calc PR A 4
H26E H 0.3027 0.6663 0.1994 0.065 Uiso 0.381(14) 1 calc PR A 4
H26F H 0.2258 0.5985 0.1805 0.065 Uiso 0.381(14) 1 calc PR A 4
C27B C 0.2703(8) 0.3548(13) 0.2215(5) 0.038(3) Uani 0.381(14) 1 d P A 4
H27C H 0.3001 0.2873 0.2469 0.046 Uiso 0.381(14) 1 calc PR A 4
H27D H 0.2609 0.3270 0.1851 0.046 Uiso 0.381(14) 1 calc PR A 4
C28B C 0.1981(13) 0.372(2) 0.2258(9) 0.036(4) Uani 0.381(14) 1 d P A 4
H28B H 0.1622 0.4126 0.1921 0.044 Uiso 0.381(14) 1 calc PR A 4
C29B C 0.1724(7) 0.2416(12) 0.2314(7) 0.042(3) Uani 0.381(14) 1 d P A 4
H29C H 0.2110 0.1924 0.2603 0.050 Uiso 0.381(14) 1 calc PR A 4
H29D H 0.1573 0.1916 0.1979 0.050 Uiso 0.381(14) 1 calc PR A 4
C33B C 0.2136(6) 0.7833(14) 0.3915(5) 0.036(3) Uani 0.538(11) 1 d P B 2
H33C H 0.2452 0.7492 0.4272 0.043 Uiso 0.538(11) 1 calc PR B 2
H33D H 0.2396 0.8562 0.3842 0.043 Uiso 0.538(11) 1 calc PR B 2
C34B C 0.1511(5) 0.8364(9) 0.3938(3) 0.054(3) Uani 0.538(11) 1 d P B 2
H34D H 0.1155 0.8586 0.3578 0.081 Uiso 0.538(11) 1 calc PR B 2
H34E H 0.1642 0.9153 0.4158 0.081 Uiso 0.538(11) 1 calc PR B 2
H34F H 0.1307 0.7718 0.4092 0.081 Uiso 0.538(11) 1 calc PR B 2
N1 N 0.37563(16) 0.6777(3) 0.32125(13) 0.0363(7) Uani 1 1 d . . .
N2 N 0.44289(19) 0.9387(3) 0.23533(14) 0.0465(8) Uani 1 1 d . . .
N3 N 0.36165(18) 1.1045(3) 0.34348(13) 0.0435(8) Uani 1 1 d . . .
N4 N 0.05073(17) 0.4069(3) 0.31154(13) 0.0379(7) Uani 1 1 d . . .
N5 N 0.04697(18) 0.5510(3) 0.20099(14) 0.0427(8) Uani 1 1 d . . .
N6 N 0.11867(18) 0.2053(3) 0.46130(14) 0.0439(8) Uani 1 1 d . . .
N7 N 0.55172(15) 1.0641(3) 0.37651(13) 0.0325(6) Uani 1 1 d . . .
N8 N 0.61473(16) 1.0598(3) 0.42311(13) 0.0371(7) Uani 1 1 d . . .
N9 N 0.50611(15) 0.8775(3) 0.43300(12) 0.0321(6) Uani 1 1 d . . .
N10 N 0.57564(16) 0.8931(3) 0.47206(12) 0.0356(7) Uani 1 1 d . . .
N11 N 0.57130(15) 0.7981(3) 0.36894(12) 0.0320(6) Uani 1 1 d . . .
N12 N 0.63475(16) 0.8239(3) 0.41431(13) 0.0365(7) Uani 1 1 d . . .
N13 N -0.08049(15) 0.2022(3) 0.41262(12) 0.0346(7) Uani 1 1 d . . .
N14 N -0.13334(16) 0.2682(3) 0.41976(13) 0.0398(7) Uani 1 1 d . . .
N15 N -0.02801(16) 0.4586(3) 0.41168(12) 0.0331(6) Uani 1 1 d . . .
N16 N -0.08790(17) 0.4970(3) 0.41807(12) 0.0345(7) Uani 1 1 d . . .
N17 N -0.12885(15) 0.3441(3) 0.31813(11) 0.0294(6) Uani 1 1 d . . .
N18 N -0.17865(18) 0.3942(3) 0.33451(13) 0.0406(7) Uani 1 1 d . . .
N19 N 0.30883(17) 0.4842(3) 0.23428(14) 0.0408(7) Uani 1 1 d . . .
N20 N 0.10530(18) 0.2637(3) 0.24522(14) 0.0408(7) Uani 1 1 d . . .
N21 N 0.23486(19) 0.5591(3) 0.49411(16) 0.0480(9) Uani 1 1 d . . .
N22 N 0.59938(19) 0.4968(4) 0.53349(16) 0.0527(9) Uani 1 1 d . . .
O1 O 0.20516(14) 0.4521(2) 0.26879(11) 0.0391(6) Uani 1 1 d . . .
O2 O 0.26451(15) 0.6482(3) 0.35007(11) 0.0465(7) Uani 1 1 d . A .
O3 O 0.14475(15) 0.6126(3) 0.32404(11) 0.0435(6) Uani 1 1 d . A .
O4 O 0.35644(15) 0.3916(3) 0.36105(12) 0.0482(7) Uani 1 1 d . . .
H4A H 0.3710 0.4224 0.3930 0.058 Uiso 1 1 d R A .
H4B H 0.3282 0.3255 0.3567 0.058 Uiso 1 1 d R . .

loop_
_atom_site_aniso_label
_atom_site_aniso_U_11
_atom_site_aniso_U_22
_atom_site_aniso_U_33
_atom_site_aniso_U_23
_atom_site_aniso_U_13
_atom_site_aniso_U_12
Fe1 0.0253(2) 0.0311(3) 0.0305(3) 0.0009(2) 0.0112(2) -0.00078(19)
Fe2 0.0319(3) 0.0319(3) 0.0311(3) 0.0007(2) 0.0124(2) 0.00125(19)
Cu1 0.0278(2) 0.0297(2) 0.0327(2) -0.00391(17) 0.01405(17) -0.00512(16)
Cu2 0.0310(2) 0.0313(2) 0.0368(2) 0.00025(18) 0.01278(18) -0.00067(17)
B1 0.0239(19) 0.039(2) 0.044(2) -0.0031(19) 0.0054(17) 0.0016(16)
B2 0.041(2) 0.035(2) 0.041(2) 0.0005(19) 0.0195(19) 0.0149(18)
C1 0.0299(17) 0.0243(17) 0.0387(19) 0.0038(14) 0.0171(15) 0.0021(14)
C2 0.048(2) 0.0301(19) 0.037(2) 0.0060(16) 0.0130(17) -0.0070(16)
C3 0.0285(17) 0.0308(18) 0.0354(19) 0.0027(15) 0.0106(14) 0.0020(14)
C4 0.0300(16) 0.0162(14) 0.0269(16) -0.0003(12) 0.0132(14) 0.0045(11)
C5 0.0316(17) 0.0232(16) 0.0344(18) -0.0029(14) 0.0176(15) 0.0022(13)
C6 0.0349(19) 0.0358(19) 0.0350(19) 0.0013(15) 0.0181(16) -0.0004(15)
C7 0.046(2) 0.037(2) 0.0331(19) 0.0018(16) 0.0133(17) 0.0002(16)
C8 0.050(2) 0.040(2) 0.044(2) -0.0066(18) 0.0173(19) -0.0156(18)
C9 0.0347(19) 0.045(2) 0.041(2) -0.0159(18) 0.0112(16) -0.0144(16)
C10 0.044(2) 0.0254(18) 0.048(2) 0.0040(16) 0.0184(18) 0.0023(15)
C11 0.046(2) 0.0334(19) 0.045(2) 0.0049(17) 0.0119(18) 0.0109(16)
C12 0.041(2) 0.043(2) 0.0315(19) 0.0017(16) 0.0118(16) 0.0169(16)
C13 0.0362(19) 0.0343(19) 0.038(2) -0.0017(16) 0.0145(16) 0.0040(15)
C14 0.045(2) 0.042(2) 0.046(2) 0.0081(18) 0.0195(19) 0.0126(17)
C15 0.042(2) 0.041(2) 0.045(2) 0.0117(18) 0.0162(18) 0.0218(17)
C16 0.043(2) 0.037(2) 0.045(2) 0.0093(17) 0.0148(18) -0.0085(16)
C17 0.051(2) 0.048(2) 0.040(2) 0.0151(18) 0.0155(18) -0.0128(19)
C18 0.037(2) 0.068(3) 0.037(2) 0.010(2) 0.0120(17) -0.0080(19)
C19 0.0353(19) 0.038(2) 0.0334(19) -0.0035(16) 0.0088(16) -0.0058(15)
C20 0.048(2) 0.034(2) 0.044(2) -0.0122(18) 0.0083(18) -0.0024(17)
C21 0.043(2) 0.040(2) 0.0290(18) -0.0131(16) 0.0115(16) 0.0066(16)
C22 0.0406(19) 0.0251(17) 0.0328(19) 0.0005(14) 0.0134(16) 0.0044(14)
C23 0.037(2) 0.047(2) 0.0287(19) 0.0035(17) 0.0026(16) -0.0056(16)
C24 0.043(2) 0.039(2) 0.043(2) 0.0038(17) 0.0101(18) 0.0057(16)
C30 0.050(2) 0.042(2) 0.042(2) -0.0018(18) 0.0147(19) 0.0152(18)
C31 0.041(2) 0.046(2) 0.044(2) -0.0148(19) 0.0056(18) -0.0130(17)
C32 0.050(2) 0.0235(17) 0.041(2) 0.0015(16) 0.0153(18) -0.0018(16)
C35 0.042(2) 0.049(2) 0.045(2) 0.0151(19) 0.0164(18) -0.0033(17)
C36 0.043(2) 0.044(2) 0.043(2) 0.011(2) 0.0160(18) 0.0038(17)
C37 0.055(3) 0.044(2) 0.051(3) 0.011(2) 0.018(2) 0.0147(19)
C38 0.050(2) 0.048(2) 0.054(3) 0.010(2) 0.018(2) 0.0102(19)
C25A 0.039(4) 0.051(5) 0.040(4) 0.007(4) 0.015(3) 0.005(3)
C26A 0.051(6) 0.042(4) 0.051(5) -0.005(3) 0.015(4) -0.023(4)
C27A 0.038(4) 0.039(4) 0.036(4) -0.011(3) 0.013(3) -0.002(3)
C28A 0.037(7) 0.022(6) 0.052(8) -0.010(4) 0.018(5) 0.009(4)
C29A 0.053(5) 0.034(4) 0.045(5) -0.015(3) 0.022(4) -0.005(3)
C33A 0.031(8) 0.040(6) 0.040(9) -0.010(6) 0.004(6) 0.010(6)
C34A 0.035(4) 0.041(5) 0.034(4) -0.007(4) 0.009(4) -0.017(4)
C25B 0.056(8) 0.058(9) 0.036(7) -0.006(7) 0.014(6) 0.013(7)
C26B 0.050(8) 0.031(6) 0.044(7) 0.004(5) 0.016(6) 0.004(6)
C27B 0.047(7) 0.034(6) 0.029(6) 0.001(5) 0.010(5) 0.017(5)
C28B 0.039(10) 0.039(12) 0.030(9) -0.013(7) 0.014(7) 0.011(7)
C29B 0.031(6) 0.029(6) 0.061(9) -0.012(6) 0.015(6) 0.000(5)
C33B 0.029(7) 0.039(5) 0.027(6) -0.002(4) 0.000(5) 0.003(5)
C34B 0.049(5) 0.061(5) 0.041(4) -0.022(4) 0.010(4) 0.011(4)
N1 0.0293(15) 0.0311(16) 0.0415(18) 0.0009(13) 0.0087(13) -0.0061(12)
N2 0.0474(19) 0.045(2) 0.041(2) 0.0070(16) 0.0137(16) -0.0022(15)
N3 0.0480(19) 0.0426(18) 0.0335(17) -0.0017(14) 0.0115(15) 0.0144(15)
N4 0.0408(17) 0.0326(16) 0.0386(18) 0.0102(14) 0.0156(15) 0.0020(13)
N5 0.0420(18) 0.0349(17) 0.047(2) 0.0095(15) 0.0153(15) 0.0008(13)
N6 0.0404(18) 0.0403(18) 0.047(2) 0.0171(15) 0.0151(16) 0.0078(14)
N7 0.0298(15) 0.0288(15) 0.0399(17) -0.0008(13) 0.0160(13) -0.0047(11)
N8 0.0314(15) 0.0393(17) 0.0407(18) -0.0044(14) 0.0157(13) -0.0119(13)
N9 0.0293(15) 0.0342(16) 0.0279(15) -0.0035(12) 0.0078(12) 0.0022(12)
N10 0.0310(15) 0.0385(16) 0.0339(16) -0.0024(13) 0.0108(13) 0.0074(12)
N11 0.0320(15) 0.0258(14) 0.0382(17) -0.0039(12) 0.0153(13) 0.0050(11)
N12 0.0285(15) 0.0466(18) 0.0378(17) 0.0011(14) 0.0178(13) 0.0090(13)
N13 0.0294(15) 0.0391(17) 0.0296(15) 0.0051(13) 0.0076(12) -0.0019(12)
N14 0.0299(15) 0.0464(19) 0.0424(18) 0.0061(15) 0.0151(14) -0.0040(13)
N15 0.0360(16) 0.0321(15) 0.0281(15) -0.0045(12) 0.0109(12) -0.0001(12)
N16 0.0420(17) 0.0343(16) 0.0304(16) -0.0023(13) 0.0188(13) 0.0104(13)
N17 0.0284(14) 0.0297(14) 0.0269(14) -0.0001(12) 0.0090(12) -0.0015(11)
N18 0.0421(18) 0.0449(18) 0.0380(18) 0.0014(14) 0.0203(15) 0.0108(14)
N19 0.0415(18) 0.0408(18) 0.0419(18) -0.0083(14) 0.0197(15) -0.0053(14)
N20 0.0441(18) 0.0299(16) 0.0469(19) -0.0103(14) 0.0183(15) -0.0126(13)
N21 0.0465(19) 0.0377(19) 0.059(2) -0.0148(17) 0.0218(17) 0.0005(15)
N22 0.0423(19) 0.056(2) 0.046(2) -0.0005(18) 0.0070(17) -0.0097(16)
O1 0.0378(14) 0.0357(14) 0.0430(15) -0.0117(12) 0.0167(12) -0.0111(11)
O2 0.0439(16) 0.0517(17) 0.0407(15) -0.0210(13) 0.0155(12) -0.0125(13)
O3 0.0466(16) 0.0390(15) 0.0430(16) -0.0128(12) 0.0177(13) -0.0018(12)
O4 0.0500(16) 0.0383(15) 0.0517(17) 0.0034(13) 0.0178(14) 0.0086(12)

loop_
_atom_type_symbol
_atom_type_description
_atom_type_scat_dispersion_real
_atom_type_scat_dispersion_imag
_atom_type_scat_source
C C 0.0033 0.0016 'International Tables Vol C Tables 4.2.6.8 and 6.1.1.4'
B B 0.0013 0.0007 'International Tables Vol C Tables 4.2.6.8 and 6.1.1.4'
Cu Cu 0.3201 1.2651 'International Tables Vol C Tables 4.2.6.8 and 6.1.1.4'
Fe Fe 0.3463 0.8444 'International Tables Vol C Tables 4.2.6.8 and 6.1.1.4'
N N 0.0061 0.0033 'International Tables Vol C Tables 4.2.6.8 and 6.1.1.4'
O O 0.0106 0.0060 'International Tables Vol C Tables 4.2.6.8 and 6.1.1.4'
H H 0.0000 0.0000 'International Tables Vol C Tables 4.2.6.8 and 6.1.1.4'

loop_
_geom_angle_atom_site_label_1
_geom_angle_atom_site_label_2
_geom_angle_atom_site_label_3
_geom_angle
_geom_angle_site_symmetry_1
_geom_angle_site_symmetry_3
_geom_angle_publ_flag
C2 Fe1 C1 85.63(15) . . ?
C2 Fe1 C3 89.15(17) . . ?
C1 Fe1 C3 89.47(14) . . ?
C2 Fe1 N9 176.15(14) . . ?
C1 Fe1 N9 90.57(14) . . ?
C3 Fe1 N9 91.46(14) . . ?
C2 Fe1 N11 92.22(16) . . ?
C1 Fe1 N11 94.66(13) . . ?
C3 Fe1 N11 175.73(14) . . ?
N9 Fe1 N11 87.44(12) . . ?
C2 Fe1 N7 92.65(14) . . ?
C1 Fe1 N7 177.86(14) . . ?
C3 Fe1 N7 89.24(14) . . ?
N9 Fe1 N7 91.16(13) . . ?
N11 Fe1 N7 86.66(12) . . ?
C4 Fe2 C5 83.99(13) . 2_545 ?
C4 Fe2 C6 87.28(14) . . ?
C5 Fe2 C6 91.84(15) 2_545 . ?
C4 Fe2 N15 92.90(13) . . ?
C5 Fe2 N15 174.84(14) 2_545 . ?
C6 Fe2 N15 92.12(14) . . ?
C4 Fe2 N17 94.36(13) . . ?
C5 Fe2 N17 88.26(13) 2_545 . ?
C6 Fe2 N17 178.36(14) . . ?
N15 Fe2 N17 87.87(12) . . ?
C4 Fe2 N13 177.01(13) . . ?
C5 Fe2 N13 93.63(13) 2_545 . ?
C6 Fe2 N13 90.98(14) . . ?
N15 Fe2 N13 89.61(13) . . ?
N17 Fe2 N13 87.37(12) . . ?
O1 Cu1 N1 172.92(13) . . ?
O1 Cu1 O2 93.84(11) . . ?
N1 Cu1 O2 87.43(13) . . ?
O1 Cu1 N19 84.64(12) . . ?
N1 Cu1 N19 92.86(13) . . ?
O2 Cu1 N19 169.66(13) . . ?
O1 Cu1 O4 92.47(11) . . ?
N1 Cu1 O4 94.43(12) . . ?
O2 Cu1 O4 92.75(12) . . ?
N19 Cu1 O4 97.54(12) . . ?
O1 Cu2 N4 160.49(12) . . ?
O1 Cu2 O3 93.79(11) . . ?
N4 Cu2 O3 87.63(13) . . ?
O1 Cu2 N20 83.58(12) . . ?
N4 Cu2 N20 91.72(13) . . ?
O3 Cu2 N20 170.16(13) . . ?
O1 Cu2 N5 95.58(12) . . ?
N4 Cu2 N5 103.65(12) . . ?
O3 Cu2 N5 95.77(12) . . ?
N20 Cu2 N5 93.93(13) . . ?
N8 B1 N12 106.1(3) . . ?
N8 B1 N10 108.1(3) . . ?
N12 B1 N10 106.9(3) . . ?
N8 B1 H1 111.7 . . ?
N12 B1 H1 112.0 . . ?
N10 B1 H1 111.7 . . ?
N18 B2 N16 107.0(3) . . ?
N18 B2 N14 106.9(3) . . ?
N16 B2 N14 108.2(3) . . ?
N18 B2 H2 111.3 . . ?
N16 B2 H2 111.5 . . ?
N14 B2 H2 111.8 . . ?
N1 C1 Fe1 178.0(3) . . ?
N2 C2 Fe1 177.7(4) . . ?
N3 C3 Fe1 174.7(3) . . ?
N4 C4 Fe2 176.0(3) . . ?
N5 C5 Fe2 172.7(3) . 2 ?
N6 C6 Fe2 177.9(3) . . ?
N7 C7 C8 109.9(3) . . ?
N7 C7 H7 125.0 . . ?
C8 C7 H7 125.0 . . ?
C9 C8 C7 104.6(3) . . ?
C9 C8 H8 127.7 . . ?
C7 C8 H8 127.7 . . ?
N8 C9 C8 109.8(3) . . ?
N8 C9 H9 125.1 . . ?
C8 C9 H9 125.1 . . ?
N9 C10 C11 109.2(4) . . ?
N9 C10 H10 125.4 . . ?
C11 C10 H10 125.4 . . ?
C12 C11 C10 106.4(4) . . ?
C12 C11 H11 126.8 . . ?
C10 C11 H11 126.8 . . ?
N10 C12 C11 108.4(3) . . ?
N10 C12 H12 125.8 . . ?
C11 C12 H12 125.8 . . ?
N11 C13 C14 110.7(3) . . ?
N11 C13 H13 124.7 . . ?
C14 C13 H13 124.7 . . ?
C15 C14 C13 105.1(4) . . ?
C15 C14 H14 127.4 . . ?
C13 C14 H14 127.4 . . ?
N12 C15 C14 108.8(3) . . ?
N12 C15 H15 125.6 . . ?
C14 C15 H15 125.6 . . ?
N13 C16 C17 109.2(4) . . ?
N13 C16 H16 125.4 . . ?
C17 C16 H16 125.4 . . ?
C18 C17 C16 106.0(4) . . ?
C18 C17 H17 127.0 . . ?
C16 C17 H17 127.0 . . ?
C17 C18 N14 108.0(4) . . ?
C17 C18 H18 126.0 . . ?
N14 C18 H18 126.0 . . ?
N15 C19 C20 109.5(4) . . ?
N15 C19 H19 125.2 . . ?
C20 C19 H19 125.2 . . ?
C21 C20 C19 106.2(3) . . ?
C21 C20 H20 126.9 . . ?
C19 C20 H20 126.9 . . ?
C20 C21 N16 108.6(3) . . ?
C20 C21 H21 125.7 . . ?
N16 C21 H21 125.7 . . ?
N17 C22 C23 110.0(3) . . ?
N17 C22 H22 125.0 . . ?
C23 C22 H22 125.0 . . ?
C24 C23 C22 105.3(3) . . ?
C24 C23 H23 127.3 . . ?
C22 C23 H23 127.3 . . ?
N18 C24 C23 108.8(4) . . ?
N18 C24 H24 125.6 . . ?
C23 C24 H24 125.6 . . ?
N20 C30 H30A 109.5 . . ?
N20 C30 H30B 109.5 . . ?
H30A C30 H30B 109.5 . . ?
N20 C30 H30C 109.5 . . ?
H30A C30 H30C 109.5 . . ?
H30B C30 H30C 109.5 . . ?
N20 C31 H31A 109.5 . . ?
N20 C31 H31B 109.5 . . ?
H31A C31 H31B 109.5 . . ?
N20 C31 H31C 109.5 . . ?
H31A C31 H31C 109.5 . . ?
H31B C31 H31C 109.5 . . ?
O3 C32 O2 126.6(4) . . ?
O3 C32 C33A 106.2(6) . . ?
O2 C32 C33A 126.8(7) . . ?
O3 C32 C33B 123.8(6) . . ?
O2 C32 C33B 109.5(5) . . ?
C33A C32 C33B 20.0(4) . . ?
C36 C35 H35A 109.5 . . ?
C36 C35 H35B 109.5 . . ?
H35A C35 H35B 109.5 . . ?
C36 C35 H35C 109.5 . . ?
H35A C35 H35C 109.5 . . ?
H35B C35 H35C 109.5 . . ?
N21 C36 C35 178.2(5) . . ?
C38 C37 H37A 109.5 . . ?
C38 C37 H37B 109.5 . . ?
H37A C37 H37B 109.5 . . ?
C38 C37 H37C 109.5 . . ?
H37A C37 H37C 109.5 . . ?
H37B C37 H37C 109.5 . . ?
N22 C38 C37 174.2(5) . . ?
N19 C25A H25A 109.5 . . ?
N19 C25A H25B 109.5 . . ?
N19 C25A H25C 109.5 . . ?
N19 C26A H26A 109.5 . . ?
N19 C26A H26B 109.5 . . ?
N19 C26A H26C 109.5 . . ?
N19 C27A C28A 111.8(9) . . ?
N19 C27A H27A 109.3 . . ?
C28A C27A H27A 109.3 . . ?
N19 C27A H27B 109.3 . . ?
C28A C27A H27B 109.3 . . ?
H27A C27A H27B 107.9 . . ?
O1 C28A C27A 102.7(9) . . ?
O1 C28A C29A 104.4(9) . . ?
C27A C28A C29A 112.3(12) . . ?
O1 C28A H28A 112.3 . . ?
C27A C28A H28A 112.3 . . ?
C29A C28A H28A 112.3 . . ?
N20 C29A C28A 106.6(9) . . ?
N20 C29A H29A 110.4 . . ?
C28A C29A H29A 110.4 . . ?
N20 C29A H29B 110.4 . . ?
C28A C29A H29B 110.4 . . ?
H29A C29A H29B 108.6 . . ?
C34A C33A C32 112.7(11) . . ?
C34A C33A H33A 109.0 . . ?
C32 C33A H33A 109.0 . . ?
C34A C33A H33B 109.0 . . ?
C32 C33A H33B 109.0 . . ?
H33A C33A H33B 107.8 . . ?
N19 C25B H25D 109.5 . . ?
N19 C25B H25E 109.5 . . ?
N19 C25B H25F 109.5 . . ?
N19 C26B H26D 109.5 . . ?
N19 C26B H26E 109.5 . . ?
N19 C26B H26F 109.5 . . ?
N19 C27B C28B 107.9(13) . . ?
N19 C27B H27C 110.1 . . ?
C28B C27B H27C 110.1 . . ?
N19 C27B H27D 110.1 . . ?
C28B C27B H27D 110.1 . . ?
H27C C27B H27D 108.4 . . ?
O1 C28B C29B 110.2(18) . . ?
O1 C28B C27B 112.6(17) . . ?
C29B C28B C27B 107.9(16) . . ?
O1 C28B H28B 108.7 . . ?
C29B C28B H28B 108.7 . . ?
C27B C28B H28B 108.7 . . ?
C28B C29B N20 106.6(12) . . ?
C28B C29B H29C 110.4 . . ?
N20 C29B H29C 110.4 . . ?
C28B C29B H29D 110.4 . . ?
N20 C29B H29D 110.4 . . ?
H29C C29B H29D 108.6 . . ?
C34B C33B C32 118.6(8) . . ?
C34B C33B H33C 107.7 . . ?
C32 C33B H33C 107.7 . . ?
C34B C33B H33D 107.7 . . ?
C32 C33B H33D 107.7 . . ?
H33C C33B H33D 107.1 . . ?
C33B C34B H34D 109.5 . . ?
C33B C34B H34E 109.5 . . ?
H34D C34B H34E 109.5 . . ?
C33B C34B H34F 109.5 . . ?
H34D C34B H34F 109.5 . . ?
H34E C34B H34F 109.5 . . ?
C1 N1 Cu1 170.0(3) . . ?
C4 N4 Cu2 168.8(3) . . ?
C5 N5 Cu2 150.2(3) . . ?
C7 N7 N8 107.7(3) . . ?
C7 N7 Fe1 133.1(3) . . ?
N8 N7 Fe1 119.2(2) . . ?
C9 N8 N7 107.9(3) . . ?
C9 N8 B1 133.1(3) . . ?
N7 N8 B1 118.8(3) . . ?
C10 N9 N10 106.6(3) . . ?
C10 N9 Fe1 133.7(2) . . ?
N10 N9 Fe1 119.6(2) . . ?
C12 N10 N9 109.4(3) . . ?
C12 N10 B1 132.0(3) . . ?
N9 N10 B1 118.4(3) . . ?
C13 N11 N12 106.9(3) . . ?
C13 N11 Fe1 135.4(3) . . ?
N12 N11 Fe1 117.7(2) . . ?
C15 N12 N11 108.5(3) . . ?
C15 N12 B1 131.1(3) . . ?
N11 N12 B1 120.3(3) . . ?
C16 N13 N14 107.6(3) . . ?
C16 N13 Fe2 133.4(3) . . ?
N14 N13 Fe2 118.9(2) . . ?
N13 N14 C18 109.2(3) . . ?
N13 N14 B2 119.3(3) . . ?
C18 N14 B2 131.5(4) . . ?
C19 N15 N16 106.7(3) . . ?
C19 N15 Fe2 133.6(3) . . ?
N16 N15 Fe2 119.6(2) . . ?
C21 N16 N15 109.0(3) . . ?
C21 N16 B2 132.6(3) . . ?
N15 N16 B2 118.4(3) . . ?
C22 N17 N18 107.7(3) . . ?
C22 N17 Fe2 132.9(3) . . ?
N18 N17 Fe2 119.4(2) . . ?
C24 N18 N17 108.2(3) . . ?
C24 N18 B2 133.6(3) . . ?
N17 N18 B2 118.2(3) . . ?
C25B N19 C26A 83.4(8) . . ?
C25B N19 C27A 125.4(7) . . ?
C26A N19 C27A 111.7(5) . . ?
C25B N19 C27B 103.5(8) . . ?
C26A N19 C27B 132.6(6) . . ?
C27A N19 C27B 28.6(4) . . ?
C25B N19 C26B 113.4(9) . . ?
C26A N19 C26B 31.4(5) . . ?
C27A N19 C26B 86.0(6) . . ?
C27B N19 C26B 113.0(7) . . ?
C25B N19 C25A 30.0(7) . . ?
C26A N19 C25A 112.5(5) . . ?
C27A N19 C25A 105.0(5) . . ?
C27B N19 C25A 78.1(6) . . ?
C26B N19 C25A 139.8(6) . . ?
C25B N19 Cu1 115.1(6) . . ?
C26A N19 Cu1 115.1(4) . . ?
C27A N19 Cu1 105.1(3) . . ?
C27B N19 Cu1 104.2(5) . . ?
C26B N19 Cu1 107.5(5) . . ?
C25A N19 Cu1 106.6(4) . . ?
C31 N20 C30 107.0(3) . . ?
C31 N20 C29A 100.4(5) . . ?
C30 N20 C29A 123.7(5) . . ?
C31 N20 C29B 124.1(6) . . ?
C30 N20 C29B 93.6(7) . . ?
C29A N20 C29B 32.1(5) . . ?
C31 N20 Cu2 113.4(3) . . ?
C30 N20 Cu2 110.2(2) . . ?
C29A N20 Cu2 102.0(3) . . ?
C29B N20 Cu2 106.4(4) . . ?
C28B O1 C28A 20.1(7) . . ?
C28B O1 Cu1 114.7(11) . . ?
C28A O1 Cu1 109.7(6) . . ?
C28B O1 Cu2 111.4(11) . . ?
C28A O1 Cu2 116.0(7) . . ?
Cu1 O1 Cu2 133.34(14) . . ?
C32 O2 Cu1 133.0(3) . . ?
C32 O3 Cu2 133.4(3) . . ?
Cu1 O4 H4A 109.3 . . ?
Cu1 O4 H4B 108.8 . . ?
H4A O4 H4B 109.8 . . ?

loop_
_geom_bond_atom_site_label_1
_geom_bond_atom_site_label_2
_geom_bond_distance
_geom_bond_site_symmetry_2
_geom_bond_publ_flag
Fe1 C2 1.914(4) . ?
Fe1 C1 1.914(3) . ?
Fe1 C3 1.934(4) . ?
Fe1 N9 1.973(3) . ?
Fe1 N11 1.979(3) . ?
Fe1 N7 1.983(3) . ?
Fe2 C4 1.910(3) . ?
Fe2 C5 1.928(3) 2_545 ?
Fe2 C6 1.943(4) . ?
Fe2 N15 1.972(3) . ?
Fe2 N17 1.976(3) . ?
Fe2 N13 1.983(3) . ?
Cu1 O1 1.899(2) . ?
Cu1 N1 1.954(3) . ?
Cu1 O2 1.958(3) . ?
Cu1 N19 2.061(3) . ?
Cu1 O4 2.329(3) . ?
Cu2 O1 1.899(3) . ?
Cu2 N4 1.968(3) . ?
Cu2 O3 1.969(3) . ?
Cu2 N20 2.051(3) . ?
Cu2 N5 2.255(3) . ?
B1 N8 1.519(5) . ?
B1 N12 1.521(6) . ?
B1 N10 1.542(6) . ?
B1 H1 0.9801 . ?
B2 N18 1.523(5) . ?
B2 N16 1.530(6) . ?
B2 N14 1.532(5) . ?
B2 H2 0.9798 . ?
C1 N1 1.138(4) . ?
C2 N2 1.144(5) . ?
C3 N3 1.135(5) . ?
C4 N4 1.144(4) . ?
C5 N5 1.151(5) . ?
C5 Fe2 1.928(3) 2 ?
C6 N6 1.118(5) . ?
C7 N7 1.329(5) . ?
C7 C8 1.391(5) . ?
C7 H7 0.9300 . ?
C8 C9 1.360(6) . ?
C8 H8 0.9300 . ?
C9 N8 1.348(5) . ?
C9 H9 0.9300 . ?
C10 N9 1.332(5) . ?
C10 C11 1.376(6) . ?
C10 H10 0.9300 . ?
C11 C12 1.347(6) . ?
C11 H11 0.9300 . ?
C12 N10 1.331(5) . ?
C12 H12 0.9300 . ?
C13 N11 1.327(5) . ?
C13 C14 1.378(5) . ?
C13 H13 0.9300 . ?
C14 C15 1.371(6) . ?
C14 H14 0.9300 . ?
C15 N12 1.350(5) . ?
C15 H15 0.9300 . ?
C16 N13 1.324(5) . ?
C16 C17 1.389(6) . ?
C16 H16 0.9300 . ?
C17 C18 1.352(6) . ?
C17 H17 0.9300 . ?
C18 N14 1.353(5) . ?
C18 H18 0.9300 . ?
C19 N15 1.335(5) . ?
C19 C20 1.377(6) . ?
C19 H19 0.9300 . ?
C20 C21 1.343(6) . ?
C20 H20 0.9300 . ?
C21 N16 1.345(5) . ?
C21 H21 0.9300 . ?
C22 N17 1.311(4) . ?
C22 C23 1.383(5) . ?
C22 H22 0.9300 . ?
C23 C24 1.362(6) . ?
C23 H23 0.9300 . ?
C24 N18 1.342(5) . ?
C24 H24 0.9300 . ?
C30 N20 1.472(5) . ?
C30 H30A 0.9600 . ?
C30 H30B 0.9600 . ?
C30 H30C 0.9600 . ?
C31 N20 1.451(5) . ?
C31 H31A 0.9600 . ?
C31 H31B 0.9600 . ?
C31 H31C 0.9600 . ?
C32 O3 1.253(5) . ?
C32 O2 1.254(5) . ?
C32 C33A 1.504(17) . ?
C32 C33B 1.532(14) . ?
C35 C36 1.485(6) . ?
C35 H35A 0.9600 . ?
C35 H35B 0.9600 . ?
C35 H35C 0.9600 . ?
C36 N21 1.128(5) . ?
C37 C38 1.409(6) . ?
C37 H37A 0.9600 . ?
C37 H37B 0.9600 . ?
C37 H37C 0.9600 . ?
C38 N22 1.130(6) . ?
C25A N19 1.594(9) . ?
C25A H25A 0.9600 . ?
C25A H25B 0.9600 . ?
C25A H25C 0.9600 . ?
C26A N19 1.453(8) . ?
C26A H26A 0.9600 . ?
C26A H26B 0.9600 . ?
C26A H26C 0.9600 . ?
C27A N19 1.455(7) . ?
C27A C28A 1.49(2) . ?
C27A H27A 0.9700 . ?
C27A H27B 0.9700 . ?
C28A O1 1.477(14) . ?
C28A C29A 1.544(19) . ?
C28A H28A 0.9800 . ?
C29A N20 1.486(8) . ?
C29A H29A 0.9700 . ?
C29A H29B 0.9700 . ?
C33A C34A 1.467(15) . ?
C33A H33A 0.9700 . ?
C33A H33B 0.9700 . ?
C34A H34A 0.9600 . ?
C34A H34B 0.9600 . ?
C34A H34C 0.9600 . ?
C25B N19 1.445(14) . ?
C25B H25D 0.9600 . ?
C25B H25E 0.9600 . ?
C25B H25F 0.9600 . ?
C26B N19 1.508(12) . ?
C26B H26D 0.9600 . ?
C26B H26E 0.9600 . ?
C26B H26F 0.9600 . ?
C27B N19 1.476(13) . ?
C27B C28B 1.52(3) . ?
C27B H27C 0.9700 . ?
C27B H27D 0.9700 . ?
C28B O1 1.38(2) . ?
C28B C29B 1.44(3) . ?
C28B H28B 0.9800 . ?
C29B N20 1.577(11) . ?
C29B H29C 0.9700 . ?
C29B H29D 0.9700 . ?
C33B C34B 1.400(15) . ?
C33B H33C 0.9700 . ?
C33B H33D 0.9700 . ?
C34B H34D 0.9600 . ?
C34B H34E 0.9600 . ?
C34B H34F 0.9600 . ?
N7 N8 1.358(4) . ?
N9 N10 1.357(4) . ?
N11 N12 1.369(4) . ?
N13 N14 1.343(4) . ?
N15 N16 1.354(4) . ?
N17 N18 1.365(4) . ?
O4 H4A 0.8499 . ?
O4 H4B 0.8500 . ?

loop_
_geom_torsion_atom_site_label_1
_geom_torsion_atom_site_label_2
_geom_torsion_atom_site_label_3
_geom_torsion_atom_site_label_4
_geom_torsion
_geom_torsion_site_symmetry_1
_geom_torsion_site_symmetry_2
_geom_torsion_site_symmetry_3
_geom_torsion_site_symmetry_4
_geom_torsion_publ_flag
C2 Fe1 C1 N1 -88(10) . . . . ?
C3 Fe1 C1 N1 1(10) . . . . ?
N9 Fe1 C1 N1 93(10) . . . . ?
N11 Fe1 C1 N1 -180(100) . . . . ?
N7 Fe1 C1 N1 -51(12) . . . . ?
C1 Fe1 C2 N2 41(9) . . . . ?
C3 Fe1 C2 N2 -48(9) . . . . ?
N9 Fe1 C2 N2 51(10) . . . . ?
N11 Fe1 C2 N2 136(9) . . . . ?
N7 Fe1 C2 N2 -137(9) . . . . ?
C2 Fe1 C3 N3 -106(4) . . . . ?
C1 Fe1 C3 N3 169(4) . . . . ?
N9 Fe1 C3 N3 78(4) . . . . ?
N11 Fe1 C3 N3 3(5) . . . . ?
N7 Fe1 C3 N3 -13(4) . . . . ?
C5 Fe2 C4 N4 -18(4) 2_545 . . . ?
C6 Fe2 C4 N4 75(4) . . . . ?
N15 Fe2 C4 N4 167(4) . . . . ?
N17 Fe2 C4 N4 -105(4) . . . . ?
N13 Fe2 C4 N4 20(6) . . . . ?
C4 Fe2 C6 N6 151(10) . . . . ?
C5 Fe2 C6 N6 -125(10) 2_545 . . . ?
N15 Fe2 C6 N6 58(10) . . . . ?
N17 Fe2 C6 N6 -32(13) . . . . ?
N13 Fe2 C6 N6 -32(10) . . . . ?
N7 C7 C8 C9 -0.5(5) . . . . ?
C7 C8 C9 N8 1.6(5) . . . . ?
N9 C10 C11 C12 -0.7(4) . . . . ?
C10 C11 C12 N10 0.1(4) . . . . ?
N11 C13 C14 C15 1.5(5) . . . . ?
C13 C14 C15 N12 -1.5(5) . . . . ?
N13 C16 C17 C18 -0.4(5) . . . . ?
C16 C17 C18 N14 1.0(5) . . . . ?
N15 C19 C20 C21 0.4(5) . . . . ?
C19 C20 C21 N16 -1.5(5) . . . . ?
N17 C22 C23 C24 0.3(4) . . . . ?
C22 C23 C24 N18 -0.3(5) . . . . ?
N19 C27A C28A O1 53.5(11) . . . . ?
N19 C27A C28A C29A 165.1(7) . . . . ?
O1 C28A C29A N20 -50.6(11) . . . . ?
C27A C28A C29A N20 -161.1(7) . . . . ?
O3 C32 C33A C34A -177.1(9) . . . . ?
O2 C32 C33A C34A -3.5(16) . . . . ?
C33B C32 C33A C34A 30(3) . . . . ?
N19 C27B C28B O1 -39(2) . . . . ?
N19 C27B C28B C29B -161.2(12) . . . . ?
O1 C28B C29B N20 47.7(19) . . . . ?
C27B C28B C29B N20 171.0(11) . . . . ?
O3 C32 C33B C34B -11.0(14) . . . . ?
O2 C32 C33B C34B 172.7(9) . . . . ?
C33A C32 C33B C34B 21(3) . . . . ?
Fe1 C1 N1 Cu1 -6(12) . . . . ?
O1 Cu1 N1 C1 60(2) . . . . ?
O2 Cu1 N1 C1 -40.3(19) . . . . ?
N19 Cu1 N1 C1 129.3(19) . . . . ?
O4 Cu1 N1 C1 -132.9(19) . . . . ?
Fe2 C4 N4 Cu2 -53(5) . . . . ?
O1 Cu2 N4 C4 -7.8(18) . . . . ?
O3 Cu2 N4 C4 -102.5(16) . . . . ?
N20 Cu2 N4 C4 67.7(16) . . . . ?
N5 Cu2 N4 C4 162.1(15) . . . . ?
Fe2 C5 N5 Cu2 -14(3) 2 . . . ?
O1 Cu2 N5 C5 -48.8(6) . . . . ?
N4 Cu2 N5 C5 134.6(6) . . . . ?
O3 Cu2 N5 C5 45.6(6) . . . . ?
N20 Cu2 N5 C5 -132.7(6) . . . . ?
C8 C7 N7 N8 -0.7(4) . . . . ?
C8 C7 N7 Fe1 178.2(3) . . . . ?
C2 Fe1 N7 C7 38.7(4) . . . . ?
C1 Fe1 N7 C7 2(4) . . . . ?
C3 Fe1 N7 C7 -50.4(4) . . . . ?
N9 Fe1 N7 C7 -141.9(4) . . . . ?
N11 Fe1 N7 C7 130.8(4) . . . . ?
C2 Fe1 N7 N8 -142.6(3) . . . . ?
C1 Fe1 N7 N8 -179(100) . . . . ?
C3 Fe1 N7 N8 128.3(3) . . . . ?
N9 Fe1 N7 N8 36.9(3) . . . . ?
N11 Fe1 N7 N8 -50.5(3) . . . . ?
C8 C9 N8 N7 -2.0(5) . . . . ?
C8 C9 N8 B1 172.0(4) . . . . ?
C7 N7 N8 C9 1.6(4) . . . . ?
Fe1 N7 N8 C9 -177.4(3) . . . . ?
C7 N7 N8 B1 -173.4(3) . . . . ?
Fe1 N7 N8 B1 7.6(4) . . . . ?
N12 B1 N8 C9 -120.5(4) . . . . ?
N10 B1 N8 C9 125.2(4) . . . . ?
N12 B1 N8 N7 53.0(4) . . . . ?
N10 B1 N8 N7 -61.3(4) . . . . ?
C11 C10 N9 N10 0.9(4) . . . . ?
C11 C10 N9 Fe1 177.7(3) . . . . ?
C2 Fe1 N9 C10 -44(2) . . . . ?
C1 Fe1 N9 C10 -34.6(3) . . . . ?
C3 Fe1 N9 C10 54.9(3) . . . . ?
N11 Fe1 N9 C10 -129.3(3) . . . . ?
N7 Fe1 N9 C10 144.1(3) . . . . ?
C2 Fe1 N9 N10 132(2) . . . . ?
C1 Fe1 N9 N10 141.8(3) . . . . ?
C3 Fe1 N9 N10 -128.7(3) . . . . ?
N11 Fe1 N9 N10 47.2(3) . . . . ?
N7 Fe1 N9 N10 -39.4(3) . . . . ?
C11 C12 N10 N9 0.4(4) . . . . ?
C11 C12 N10 B1 -174.7(4) . . . . ?
C10 N9 N10 C12 -0.8(4) . . . . ?
Fe1 N9 N10 C12 -178.1(2) . . . . ?
C10 N9 N10 B1 175.0(3) . . . . ?
Fe1 N9 N10 B1 -2.3(4) . . . . ?
N8 B1 N10 C12 -127.0(4) . . . . ?
N12 B1 N10 C12 119.2(4) . . . . ?
N8 B1 N10 N9 58.3(4) . . . . ?
N12 B1 N10 N9 -55.6(4) . . . . ?
C14 C13 N11 N12 -0.9(4) . . . . ?
C14 C13 N11 Fe1 179.3(3) . . . . ?
C2 Fe1 N11 C13 -43.5(4) . . . . ?
C1 Fe1 N11 C13 42.3(4) . . . . ?
C3 Fe1 N11 C13 -152.2(18) . . . . ?
N9 Fe1 N11 C13 132.6(4) . . . . ?
N7 Fe1 N11 C13 -136.0(4) . . . . ?
C2 Fe1 N11 N12 136.7(3) . . . . ?
C1 Fe1 N11 N12 -137.5(3) . . . . ?
C3 Fe1 N11 N12 28(2) . . . . ?
N9 Fe1 N11 N12 -47.2(3) . . . . ?
N7 Fe1 N11 N12 44.1(3) . . . . ?
C14 C15 N12 N11 1.0(5) . . . . ?
C14 C15 N12 B1 177.3(4) . . . . ?
C13 N11 N12 C15 -0.1(4) . . . . ?
Fe1 N11 N12 C15 179.8(3) . . . . ?
C13 N11 N12 B1 -176.9(3) . . . . ?
Fe1 N11 N12 B1 3.0(4) . . . . ?
N8 B1 N12 C15 124.3(4) . . . . ?
N10 B1 N12 C15 -120.6(4) . . . . ?
N8 B1 N12 N11 -59.8(4) . . . . ?
N10 B1 N12 N11 55.3(4) . . . . ?
C17 C16 N13 N14 -0.4(4) . . . . ?
C17 C16 N13 Fe2 179.1(3) . . . . ?
C4 Fe2 N13 C16 9(3) . . . . ?
C5 Fe2 N13 C16 46.0(4) 2_545 . . . ?
C6 Fe2 N13 C16 -45.9(4) . . . . ?
N15 Fe2 N13 C16 -138.0(4) . . . . ?
N17 Fe2 N13 C16 134.1(4) . . . . ?
C4 Fe2 N13 N14 -172(2) . . . . ?
C5 Fe2 N13 N14 -134.6(3) 2_545 . . . ?
C6 Fe2 N13 N14 133.5(3) . . . . ?
N15 Fe2 N13 N14 41.4(3) . . . . ?
N17 Fe2 N13 N14 -46.5(3) . . . . ?
C16 N13 N14 C18 1.0(4) . . . . ?
Fe2 N13 N14 C18 -178.5(2) . . . . ?
C16 N13 N14 B2 -177.9(3) . . . . ?
Fe2 N13 N14 B2 2.6(4) . . . . ?
C17 C18 N14 N13 -1.3(4) . . . . ?
C17 C18 N14 B2 177.4(4) . . . . ?
N18 B2 N14 N13 56.6(4) . . . . ?
N16 B2 N14 N13 -58.4(4) . . . . ?
N18 B2 N14 C18 -122.0(4) . . . . ?
N16 B2 N14 C18 123.0(4) . . . . ?
C20 C19 N15 N16 0.8(4) . . . . ?
C20 C19 N15 Fe2 176.9(3) . . . . ?
C4 Fe2 N15 C19 -37.1(4) . . . . ?
C5 Fe2 N15 C19 -89.9(15) 2_545 . . . ?
C6 Fe2 N15 C19 50.2(4) . . . . ?
N17 Fe2 N15 C19 -131.4(4) . . . . ?
N13 Fe2 N15 C19 141.2(4) . . . . ?
C4 Fe2 N15 N16 138.6(3) . . . . ?
C5 Fe2 N15 N16 85.9(15) 2_545 . . . ?
C6 Fe2 N15 N16 -134.0(3) . . . . ?
N17 Fe2 N15 N16 44.4(3) . . . . ?
N13 Fe2 N15 N16 -43.0(3) . . . . ?
C20 C21 N16 N15 2.0(4) . . . . ?
C20 C21 N16 B2 -176.6(4) . . . . ?
C19 N15 N16 C21 -1.7(4) . . . . ?
Fe2 N15 N16 C21 -178.5(2) . . . . ?
C19 N15 N16 B2 177.1(3) . . . . ?
Fe2 N15 N16 B2 0.3(4) . . . . ?
N18 B2 N16 C21 120.0(4) . . . . ?
N14 B2 N16 C21 -125.1(4) . . . . ?
N18 B2 N16 N15 -58.5(4) . . . . ?
N14 B2 N16 N15 56.4(4) . . . . ?
C23 C22 N17 N18 -0.2(4) . . . . ?
C23 C22 N17 Fe2 177.8(3) . . . . ?
C4 Fe2 N17 C22 44.8(3) . . . . ?
C5 Fe2 N17 C22 -39.0(3) 2_545 . . . ?
C6 Fe2 N17 C22 -133(5) . . . . ?
N15 Fe2 N17 C22 137.5(3) . . . . ?
N13 Fe2 N17 C22 -132.8(3) . . . . ?
C4 Fe2 N17 N18 -137.4(3) . . . . ?
C5 Fe2 N17 N18 138.7(3) 2_545 . . . ?
C6 Fe2 N17 N18 45(5) . . . . ?
N15 Fe2 N17 N18 -44.7(3) . . . . ?
N13 Fe2 N17 N18 45.0(3) . . . . ?
C23 C24 N18 N17 0.2(5) . . . . ?
C23 C24 N18 B2 -178.1(4) . . . . ?
C22 N17 N18 C24 0.0(4) . . . . ?
Fe2 N17 N18 C24 -178.3(3) . . . . ?
C22 N17 N18 B2 178.6(3) . . . . ?
Fe2 N17 N18 B2 0.3(4) . . . . ?
N16 B2 N18 C24 -124.0(5) . . . . ?
N14 B2 N18 C24 120.3(5) . . . . ?
N16 B2 N18 N17 57.9(4) . . . . ?
N14 B2 N18 N17 -57.9(4) . . . . ?
C28A C27A N19 C25B 105.0(13) . . . . ?
C28A C27A N19 C26A -157.5(10) . . . . ?
C28A C27A N19 C27B 59.9(14) . . . . ?
C28A C27A N19 C26B -139.0(11) . . . . ?
C28A C27A N19 C25A 80.3(10) . . . . ?
C28A C27A N19 Cu1 -32.0(9) . . . . ?
C28B C27B N19 C25B 161.5(14) . . . . ?
C28B C27B N19 C26A -105.0(14) . . . . ?
C28B C27B N19 C27A -54.9(14) . . . . ?
C28B C27B N19 C26B -75.5(15) . . . . ?
C28B C27B N19 C25A 145.2(13) . . . . ?
C28B C27B N19 Cu1 40.8(13) . . . . ?
O1 Cu1 N19 C25B -139.7(9) . . . . ?
N1 Cu1 N19 C25B 46.9(9) . . . . ?
O2 Cu1 N19 C25B 138.3(11) . . . . ?
O4 Cu1 N19 C25B -47.9(9) . . . . ?
O1 Cu1 N19 C26A 125.7(5) . . . . ?
N1 Cu1 N19 C26A -47.7(5) . . . . ?
O2 Cu1 N19 C26A 43.7(9) . . . . ?
O4 Cu1 N19 C26A -142.6(5) . . . . ?
O1 Cu1 N19 C27A 2.3(5) . . . . ?
N1 Cu1 N19 C27A -171.0(5) . . . . ?
O2 Cu1 N19 C27A -79.7(8) . . . . ?
O4 Cu1 N19 C27A 94.1(5) . . . . ?
O1 Cu1 N19 C27B -27.2(6) . . . . ?
N1 Cu1 N19 C27B 159.4(6) . . . . ?
O2 Cu1 N19 C27B -109.2(9) . . . . ?
O4 Cu1 N19 C27B 64.6(6) . . . . ?
O1 Cu1 N19 C26B 92.9(7) . . . . ?
N1 Cu1 N19 C26B -80.5(7) . . . . ?
O2 Cu1 N19 C26B 10.9(10) . . . . ?
O4 Cu1 N19 C26B -175.3(7) . . . . ?
O1 Cu1 N19 C25A -108.8(4) . . . . ?
N1 Cu1 N19 C25A 77.8(4) . . . . ?
O2 Cu1 N19 C25A 169.2(7) . . . . ?
O4 Cu1 N19 C25A -17.0(4) . . . . ?
C28A C29A N20 C31 170.7(7) . . . . ?
C28A C29A N20 C30 -70.7(8) . . . . ?
C28A C29A N20 C29B -48.0(10) . . . . ?
C28A C29A N20 Cu2 53.8(8) . . . . ?
C28B C29B N20 C31 110.1(12) . . . . ?
C28B C29B N20 C30 -136.6(13) . . . . ?
C28B C29B N20 C29A 62.1(14) . . . . ?
C28B C29B N20 Cu2 -24.3(14) . . . . ?
O1 Cu2 N20 C31 -140.2(3) . . . . ?
N4 Cu2 N20 C31 58.8(3) . . . . ?
O3 Cu2 N20 C31 144.8(7) . . . . ?
N5 Cu2 N20 C31 -45.0(3) . . . . ?
O1 Cu2 N20 C30 99.9(3) . . . . ?
N4 Cu2 N20 C30 -61.1(3) . . . . ?
O3 Cu2 N20 C30 24.9(9) . . . . ?
N5 Cu2 N20 C30 -164.9(3) . . . . ?
O1 Cu2 N20 C29A -33.2(5) . . . . ?
N4 Cu2 N20 C29A 165.8(5) . . . . ?
O3 Cu2 N20 C29A -108.2(9) . . . . ?
N5 Cu2 N20 C29A 62.0(5) . . . . ?
O1 Cu2 N20 C29B -0.4(7) . . . . ?
N4 Cu2 N20 C29B -161.4(7) . . . . ?
O3 Cu2 N20 C29B -75.4(10) . . . . ?
N5 Cu2 N20 C29B 94.8(7) . . . . ?
C29B C28B O1 C28A 57(4) . . . . ?
C27B C28B O1 C28A -64(4) . . . . ?
C29B C28B O1 Cu1 136.7(13) . . . . ?
C27B C28B O1 Cu1 16.2(19) . . . . ?
C29B C28B O1 Cu2 -50.4(16) . . . . ?
C27B C28B O1 Cu2 -170.9(12) . . . . ?
C27A C28A O1 C28B 58(5) . . . . ?
C29A C28A O1 C28B -59(5) . . . . ?
C27A C28A O1 Cu1 -49.8(9) . . . . ?
C29A C28A O1 Cu1 -167.2(7) . . . . ?
C27A C28A O1 Cu2 139.8(7) . . . . ?
C29A C28A O1 Cu2 22.5(11) . . . . ?
N1 Cu1 O1 C28B 76.1(14) . . . . ?
O2 Cu1 O1 C28B 176.2(9) . . . . ?
N19 Cu1 O1 C28B 6.4(9) . . . . ?
O4 Cu1 O1 C28B -90.9(9) . . . . ?
N1 Cu1 O1 C28A 97.1(12) . . . . ?
O2 Cu1 O1 C28A -162.8(6) . . . . ?
N19 Cu1 O1 C28A 27.5(6) . . . . ?
O4 Cu1 O1 C28A -69.9(6) . . . . ?
N1 Cu1 O1 Cu2 -94.9(11) . . . . ?
O2 Cu1 O1 Cu2 5.2(2) . . . . ?
N19 Cu1 O1 Cu2 -164.5(2) . . . . ?
O4 Cu1 O1 Cu2 98.2(2) . . . . ?
N4 Cu2 O1 C28B 104.0(10) . . . . ?
O3 Cu2 O1 C28B -162.4(9) . . . . ?
N20 Cu2 O1 C28B 27.1(9) . . . . ?
N5 Cu2 O1 C28B -66.2(9) . . . . ?
N4 Cu2 O1 C28A 82.6(7) . . . . ?
O3 Cu2 O1 C28A 176.2(6) . . . . ?
N20 Cu2 O1 C28A 5.7(6) . . . . ?
N5 Cu2 O1 C28A -87.6(6) . . . . ?
N4 Cu2 O1 Cu1 -84.9(4) . . . . ?
O3 Cu2 O1 Cu1 8.7(2) . . . . ?
N20 Cu2 O1 Cu1 -161.8(2) . . . . ?
N5 Cu2 O1 Cu1 104.9(2) . . . . ?
O3 C32 O2 Cu1 21.3(6) . . . . ?
C33A C32 O2 Cu1 -151.0(8) . . . . ?
C33B C32 O2 Cu1 -162.6(6) . . . . ?
O1 Cu1 O2 C32 -24.9(4) . . . . ?
N1 Cu1 O2 C32 148.1(4) . . . . ?
N19 Cu1 O2 C32 56.3(8) . . . . ?
O4 Cu1 O2 C32 -117.6(4) . . . . ?
O2 C32 O3 Cu2 8.7(6) . . . . ?
C33A C32 O3 Cu2 -177.6(7) . . . . ?
C33B C32 O3 Cu2 -166.9(6) . . . . ?
O1 Cu2 O3 C32 -20.4(4) . . . . ?
N4 Cu2 O3 C32 140.1(4) . . . . ?
N20 Cu2 O3 C32 53.7(9) . . . . ?
N5 Cu2 O3 C32 -116.4(4) . . . . ?
